data_7717877
loop_
_publ_author_name
'Goyal, Manu'
'Negi, Chandrakala'
'Garg, Nitish Kumar'
'Jain, Shalender'
'Singh, Sanjay'

_publ_section_title
;
 Reactions of chalcogens and borane with phosphazane macrocycles assembled
 from diethanolamine and P2N2 building blocks
;
_journal_name_full 'Dalton Transactions'
_journal_paper_doi 10.1039/D4DT03229B
_journal_year 2025
_chemical_formula_moiety 'C26 H76 B6 N6 O4 P4, 2(C H2 Cl2)'
_chemical_formula_sum 'C28 H80 B6 Cl4 N6 O4 P4'
_chemical_formula_weight 895.52
_space_group_crystal_system monoclinic
_space_group_IT_number 14
_space_group_name_Hall '-P 2yn'
_space_group_name_H-M_alt 'P 1 21/n 1'
_atom_sites_solution_hydrogens mixed
_atom_sites_solution_primary dual
_audit_creation_date 2024-12-19
_audit_creation_method
;
Olex2 1.5
(compiled 2024.02.16 svn.r378c4104 for OlexSys, GUI svn.r6928)
;
_audit_update_record
;
2024-12-20 deposited with the CCDC.	2025-01-21 downloaded from the CCDC.
;
_cell_angle_alpha 90
_cell_angle_beta 93.963(6)
_cell_angle_gamma 90
_cell_formula_units_Z 2
_cell_length_a 9.4889(7)
_cell_length_b 17.3728(11)
_cell_length_c 16.2634(10)
_cell_measurement_reflns_used 2125
_cell_measurement_temperature 293(2)
_cell_measurement_theta_max 21.7310
_cell_measurement_theta_min 2.6420
_cell_volume 2674.6(3)
_computing_cell_refinement 'CrysAlisPro 1.171.41.93a (Rigaku OD, 2020)'
_computing_data_collection 'CrysAlisPro 1.171.41.93a (Rigaku OD, 2020)'
_computing_data_reduction 'CrysAlisPro 1.171.41.93a (Rigaku OD, 2020)'
_computing_molecular_graphics 'Olex2 1.5 (Dolomanov et al., 2009)'
_computing_publication_material 'Olex2 1.5 (Dolomanov et al., 2009)'
_computing_structure_refinement 'SHELXL 2014/7 (Sheldrick, 2015)'
_computing_structure_solution 'SHELXT 2014/4 (Sheldrick, 2014)'
_diffrn_ambient_temperature 293(2)
_diffrn_detector 'CCD plate'
_diffrn_measured_fraction_theta_full 0.999
_diffrn_measured_fraction_theta_max 0.999
_diffrn_measurement_details
;
List of Runs (angles in degrees, time in seconds):

  # Type    Start    End  Width  t~exp~   \w     \q     \k     \f   Frames
#--------------------------------------------------------------------------
  1  \w    -69.00 118.20   0.30   15.00    --   29.89  54.00 -90.00  624
  2  \w    -69.00 118.20   0.30   15.00    --   29.89  54.00  60.00  624
  3  \w    -69.00  10.20   0.30   15.00    --   29.89  54.00 150.00  264
;
_diffrn_measurement_device 'two-circle diffractometer'
_diffrn_measurement_device_type Compound_9
_diffrn_measurement_method '\w scans'
_diffrn_orient_matrix_type 'CrysAlisPro convention (1999,Acta A55,543-557)'
_diffrn_orient_matrix_UB_11 -0.0571171000
_diffrn_orient_matrix_UB_12 0.0246344000
_diffrn_orient_matrix_UB_13 0.0080287000
_diffrn_orient_matrix_UB_21 0.0058113000
_diffrn_orient_matrix_UB_22 0.0182987000
_diffrn_orient_matrix_UB_23 -0.0385996000
_diffrn_orient_matrix_UB_31 -0.0481454000
_diffrn_orient_matrix_UB_32 -0.0269535000
_diffrn_orient_matrix_UB_33 -0.0188529000
_diffrn_radiation_monochromator graphite
_diffrn_radiation_probe x-ray
_diffrn_radiation_type 'Mo K\a'
_diffrn_radiation_wavelength 0.71073
_diffrn_reflns_av_R_equivalents 0.0633
_diffrn_reflns_av_unetI/netI 0.0530
_diffrn_reflns_Laue_measured_fraction_full 0.999
_diffrn_reflns_Laue_measured_fraction_max 0.999
_diffrn_reflns_limit_h_max 11
_diffrn_reflns_limit_h_min -10
_diffrn_reflns_limit_k_max 20
_diffrn_reflns_limit_k_min -20
_diffrn_reflns_limit_l_max 19
_diffrn_reflns_limit_l_min -19
_diffrn_reflns_number 19466
_diffrn_reflns_point_group_measured_fraction_full 0.999
_diffrn_reflns_point_group_measured_fraction_max 0.999
_diffrn_reflns_theta_full 25.000
_diffrn_reflns_theta_max 25.050
_diffrn_reflns_theta_min 2.450
_diffrn_source 'fine-focus sealed X-ray tube'
_diffrn_source_type 'Rigaku (Mo) X-ray Source'
_exptl_absorpt_coefficient_mu 0.375
_exptl_absorpt_correction_T_max 1.00000
_exptl_absorpt_correction_T_min 0.64131
_exptl_absorpt_correction_type multi-scan
_exptl_absorpt_process_details
;
CrysAlisPro 1.171.41.93a (Rigaku Oxford Diffraction, 2020)
Empirical absorption correction using spherical harmonics,
implemented in SCALE3 ABSPACK scaling algorithm.
;
_exptl_crystal_colour 'whiteish pink'
_exptl_crystal_colour_modifier whiteish
_exptl_crystal_colour_primary pink
_exptl_crystal_density_diffrn 1.112
_exptl_crystal_description block
_exptl_crystal_F_000 960
_exptl_crystal_size_max 0.1
_exptl_crystal_size_mid 0.1
_exptl_crystal_size_min 0.1
_refine_diff_density_max 1.655
_refine_diff_density_min -1.262
_refine_diff_density_rms 0.095
_refine_ls_extinction_method none
_refine_ls_goodness_of_fit_ref 1.058
_refine_ls_hydrogen_treatment mixed
_refine_ls_matrix_type full
_refine_ls_number_parameters 276
_refine_ls_number_reflns 4738
_refine_ls_number_restraints 12
_refine_ls_restrained_S_all 1.057
_refine_ls_R_factor_all 0.1069
_refine_ls_R_factor_gt 0.0801
_refine_ls_shift/su_max 0.000
_refine_ls_shift/su_mean 0.000
_refine_ls_structure_factor_coef Fsqd
_refine_ls_weighting_details 'w=1/[\s^2^(Fo^2^)+(0.1369P)^2^+3.5433P] where P=(Fo^2^+2Fc^2^)/3'
_refine_ls_weighting_scheme calc
_refine_ls_wR_factor_gt 0.2126
_refine_ls_wR_factor_ref 0.2466
_reflns_Friedel_coverage 0.000
_reflns_number_gt 3367
_reflns_number_total 4738
_reflns_threshold_expression 'I > 2\s(I)'
_cod_data_source_file d4dt03229b2.cif
_cod_data_source_block Compound_9
_cod_database_code 7717877
_shelx_shelxl_version_number 2014/7
_shelx_space_group_comment
;
The symmetry employed for this shelxl refinement is uniquely defined
by the following loop, which should always be used as a source of
symmetry information in preference to the above space-group names.
They are only intended as comments.
;
_reflns_odcompleteness_completeness 99.88
_reflns_odcompleteness_iscentric 1
_reflns_odcompleteness_theta 24.97
_olex2_refinement_description
;
1. Shared sites
{Cl1A, Cl1B}
{Cl3A, Cl3B}
2. Uiso/Uaniso restraints and constraints
Uanis(Cl3A) \\sim Ueq, Uanis(Cl3B) \\sim Ueq: with sigma of 0.1 and sigma for
terminal atoms of 0.2
Uanis(Cl1A) = Uanis(Cl1B)
Uanis(Cl3B) = Uanis(Cl3A)
Uanis(C14) = Uanis(C14A)
Uanis(C5) = Uanis(C14A) = Uanis(C14)
3. Others
 Sof(Cl1B)=Sof(Cl3B)=Sof(C14)=Sof(H14A)=Sof(H14B)=1-FVAR(1)
 Sof(Cl1A)=Sof(C14A)=Sof(H14C)=Sof(H14D)=Sof(Cl3A)=FVAR(1)
4.a Secondary CH2 refined with riding coordinates:
 C10(H10A,H10B), C11(H11A,H11B), C13(H13A,H13B), C9(H9A,H9B), C14(H14A,H14B),
 C14A(H14C,H14D)
4.b Idealised Me refined as rotating group:
 C2(H2A,H2B,H2C), C12(H12A,H12B,H12C), C8(H8A,H8B,H8C), C1(H1A,H1B,H1C),
 C6(H6A,H6B,H6C), C3(H3A,H3B,H3C), C7(H7A,H7B,H7C)
;
_smtbx_masks_void_probe_radius 1.2
_smtbx_masks_void_truncation_radius 1.2
_olex2_submission_special_instructions 'No special instructions were received'
_oxdiff_exptl_absorpt_empirical_details
;
Empirical correction (ABSPACK) includes:
- Absorption correction using spherical harmonics
- Frame scaling
;
_oxdiff_exptl_absorpt_empirical_full_max 1.416
_oxdiff_exptl_absorpt_empirical_full_min 0.835

loop_
_space_group_symop_operation_xyz
'x, y, z'
'-x+1/2, y+1/2, -z+1/2'
'-x, -y, -z'
'x-1/2, -y-1/2, z-1/2'

loop_
_atom_site_label
_atom_site_type_symbol
_atom_site_fract_x
_atom_site_fract_y
_atom_site_fract_z
_atom_site_U_iso_or_equiv
_atom_site_adp_type
_atom_site_occupancy
_atom_site_site_symmetry_order
_atom_site_calc_flag
_atom_site_refinement_flags_posn
_atom_site_refinement_flags_adp
_atom_site_refinement_flags_occupancy
_atom_site_disorder_assembly
_atom_site_disorder_group
P1 P 0.29162(11) 0.56640(6) 0.27826(6) 0.0285(3) Uani 1 1 d . . . . .
P2 P 0.60070(11) 0.55952(6) 0.75725(6) 0.0282(3) Uani 1 1 d . . . . .
O2 O 0.4796(3) 0.59853(15) 0.69964(16) 0.0329(7) Uani 1 1 d . . . . .
O1 O 0.3487(3) 0.60618(15) 0.36247(16) 0.0334(7) Uani 1 1 d . . . . .
N3 N 0.3664(4) 0.68616(18) 0.54020(19) 0.0301(7) Uani 1 1 d . . . . .
N1 N 0.2684(3) 0.47287(18) 0.29908(19) 0.0282(7) Uani 1 1 d . . . . .
N2 N 0.4330(4) 0.53509(19) 0.23156(19) 0.0299(7) Uani 1 1 d . . . . .
C10 C 0.3899(5) 0.7161(2) 0.4554(2) 0.0377(10) Uani 1 1 d . . . . .
H10A H 0.3752 0.7713 0.4557 0.045 Uiso 1 1 calc R U . . .
H10B H 0.4881 0.7073 0.4453 0.045 Uiso 1 1 calc R U . . .
C4 C 0.1393(5) 0.4335(2) 0.3265(3) 0.0340(9) Uani 1 1 d . . . . .
C11 C 0.4357(5) 0.6082(2) 0.5488(2) 0.0331(9) Uani 1 1 d . . . . .
H11A H 0.4022 0.5771 0.5020 0.040 Uiso 1 1 calc R U . . .
H11B H 0.5366 0.6150 0.5457 0.040 Uiso 1 1 calc R U . . .
C13 C 0.4118(5) 0.5640(2) 0.6261(2) 0.0344(9) Uani 1 1 d . . . . .
H13A H 0.3111 0.5605 0.6323 0.041 Uiso 1 1 calc R U . . .
H13B H 0.4475 0.5120 0.6206 0.041 Uiso 1 1 calc R U . . .
C9 C 0.3006(5) 0.6832(2) 0.3841(3) 0.0418(11) Uani 1 1 d . . . . .
H9A H 0.2031 0.6805 0.3983 0.050 Uiso 1 1 calc R U . . .
H9B H 0.3046 0.7169 0.3368 0.050 Uiso 1 1 calc R U . . .
C5 C 0.5289(5) 0.5763(3) 0.1767(3) 0.0463(10) Uani 1 1 d . . . . .
C2 C 0.1784(5) 0.3522(2) 0.3538(3) 0.0391(10) Uani 1 1 d . . . . .
H2A H 0.2148 0.3247 0.3086 0.059 Uiso 1 1 calc R U . . .
H2B H 0.0961 0.3263 0.3710 0.059 Uiso 1 1 calc R U . . .
H2C H 0.2491 0.3542 0.3989 0.059 Uiso 1 1 calc R U . . .
C12 C 0.4414(5) 0.7424(2) 0.5984(3) 0.0435(11) Uani 1 1 d . . . . .
H12A H 0.5388 0.7460 0.5862 0.065 Uiso 1 1 calc R U . . .
H12B H 0.4357 0.7249 0.6541 0.065 Uiso 1 1 calc R U . . .
H12C H 0.3977 0.7920 0.5920 0.065 Uiso 1 1 calc R U . . .
C8 C 0.5503(5) 0.6576(3) 0.2103(3) 0.0477(12) Uani 1 1 d . . . . .
H8A H 0.4617 0.6845 0.2064 0.072 Uiso 1 1 calc R U . . .
H8B H 0.6167 0.6843 0.1788 0.072 Uiso 1 1 calc R U . . .
H8C H 0.5859 0.6552 0.2670 0.072 Uiso 1 1 calc R U . . .
C1 C 0.0888(6) 0.4791(3) 0.3989(3) 0.0518(13) Uani 1 1 d . . . . .
H1A H 0.1619 0.4800 0.4428 0.078 Uiso 1 1 calc R U . . .
H1B H 0.0059 0.4552 0.4181 0.078 Uiso 1 1 calc R U . . .
H1C H 0.0668 0.5308 0.3816 0.078 Uiso 1 1 calc R U . . .
C6 C 0.6699(6) 0.5346(3) 0.1801(4) 0.0594(14) Uani 1 1 d . . . . .
H6A H 0.7099 0.5335 0.2359 0.089 Uiso 1 1 calc R U . . .
H6B H 0.7330 0.5611 0.1461 0.089 Uiso 1 1 calc R U . . .
H6C H 0.6560 0.4829 0.1603 0.089 Uiso 1 1 calc R U . . .
C3 C 0.0240(5) 0.4294(3) 0.2563(3) 0.0588(14) Uani 1 1 d . . . . .
H3A H 0.0019 0.4804 0.2367 0.088 Uiso 1 1 calc R U . . .
H3B H -0.0591 0.4062 0.2759 0.088 Uiso 1 1 calc R U . . .
H3C H 0.0567 0.3991 0.2121 0.088 Uiso 1 1 calc R U . . .
C7 C 0.4582(7) 0.5791(3) 0.0893(3) 0.0592(15) Uani 1 1 d . . . . .
H7A H 0.4411 0.5276 0.0696 0.089 Uiso 1 1 calc R U . . .
H7B H 0.5191 0.6051 0.0536 0.089 Uiso 1 1 calc R U . . .
H7C H 0.3702 0.6062 0.0898 0.089 Uiso 1 1 calc R U . . .
B1 B 0.1491(6) 0.6241(3) 0.2185(3) 0.0428(12) Uani 1 1 d . . . . .
B3 B 0.6360(7) 0.6240(3) 0.8491(3) 0.0416(12) Uani 1 1 d . . . . .
B2 B 0.1986(6) 0.6846(3) 0.5570(4) 0.0444(13) Uani 1 1 d . . . . .
Cl1B Cl 0.80212(18) 0.63624(10) 0.40868(10) 0.0763(5) Uani 0.454(17) 1 d . . P A 2
Cl3B Cl 0.7406(2) 0.79569(13) 0.3738(3) 0.192(2) Uani 0.454(17) 1 d . U P A 2
C14 C 0.8638(13) 0.7342(8) 0.3690(10) 0.0463(10) Uani 0.454(17) 1 d . . P A 2
H14A H 0.9467 0.7513 0.4022 0.056 Uiso 0.454(17) 1 calc R U P A 2
H14B H 0.8889 0.7291 0.3124 0.056 Uiso 0.454(17) 1 calc R U P A 2
Cl1A Cl 0.80212(18) 0.63624(10) 0.40868(10) 0.0763(5) Uani 0.546(17) 1 d . . P A 1
C14A C 0.8724(10) 0.7220(6) 0.4025(9) 0.0463(10) Uani 0.546(17) 1 d . . P A 1
H14C H 0.9426 0.7210 0.3619 0.056 Uiso 0.546(17) 1 calc R U P A 1
H14D H 0.9200 0.7353 0.4553 0.056 Uiso 0.546(17) 1 calc R U P A 1
Cl3A Cl 0.7406(2) 0.79569(13) 0.3738(3) 0.192(2) Uani 0.546(17) 1 d . U P A 1
H1D H 0.118(5) 0.589(3) 0.165(3) 0.050(13) Uiso 1 1 d . . . . .
H2D H 0.199(5) 0.676(3) 0.623(3) 0.043(12) Uiso 1 1 d . . . . .
H2E H 0.161(5) 0.635(3) 0.523(3) 0.040(12) Uiso 1 1 d . . . . .
H2F H 0.159(5) 0.747(3) 0.531(3) 0.064(15) Uiso 1 1 d . . . . .
H1E H 0.050(5) 0.631(3) 0.260(3) 0.050(13) Uiso 1 1 d . . . . .
H3D H 0.533(5) 0.618(3) 0.879(3) 0.051(14) Uiso 1 1 d . . . . .
H3E H 0.654(5) 0.679(3) 0.832(3) 0.064(16) Uiso 1 1 d . . . . .
H1F H 0.201(5) 0.679(3) 0.199(3) 0.048(13) Uiso 1 1 d . . . . .
H3F H 0.734(6) 0.601(3) 0.882(3) 0.061(15) Uiso 1 1 d . . . . .

loop_
_atom_site_aniso_label
_atom_site_aniso_U_11
_atom_site_aniso_U_22
_atom_site_aniso_U_33
_atom_site_aniso_U_23
_atom_site_aniso_U_13
_atom_site_aniso_U_12
P1 0.0371(6) 0.0252(6) 0.0229(5) 0.0006(4) -0.0007(4) 0.0028(4)
P2 0.0361(6) 0.0247(5) 0.0238(5) -0.0012(4) 0.0016(4) 0.0005(4)
O2 0.0398(17) 0.0278(14) 0.0306(14) -0.0020(11) -0.0006(12) 0.0040(12)
O1 0.0482(18) 0.0248(14) 0.0265(14) -0.0019(11) -0.0025(12) 0.0068(12)
N3 0.040(2) 0.0227(16) 0.0275(16) -0.0032(13) 0.0007(14) 0.0027(14)
N1 0.0336(19) 0.0245(17) 0.0267(16) -0.0013(13) 0.0043(14) 0.0005(13)
N2 0.0363(19) 0.0266(17) 0.0266(16) 0.0016(13) 0.0016(14) -0.0010(14)
C10 0.055(3) 0.027(2) 0.031(2) -0.0004(17) 0.0031(19) 0.0025(19)
C4 0.037(2) 0.031(2) 0.034(2) 0.0008(17) 0.0055(18) 0.0016(17)
C11 0.044(3) 0.025(2) 0.030(2) -0.0035(16) -0.0005(18) 0.0027(17)
C13 0.039(2) 0.029(2) 0.033(2) -0.0008(17) -0.0059(18) -0.0008(17)
C9 0.064(3) 0.025(2) 0.035(2) -0.0044(17) -0.007(2) 0.013(2)
C5 0.049(2) 0.054(2) 0.037(2) 0.0121(19) 0.0091(19) -0.0044(18)
C2 0.042(3) 0.032(2) 0.044(2) 0.0043(19) 0.008(2) -0.0044(19)
C12 0.064(3) 0.030(2) 0.035(2) -0.0091(18) -0.009(2) -0.002(2)
C8 0.058(3) 0.035(2) 0.051(3) 0.008(2) 0.011(2) -0.009(2)
C1 0.062(3) 0.037(3) 0.059(3) 0.000(2) 0.024(3) -0.002(2)
C6 0.057(3) 0.049(3) 0.076(4) 0.010(3) 0.027(3) -0.003(2)
C3 0.040(3) 0.076(4) 0.059(3) 0.014(3) -0.005(2) -0.012(3)
C7 0.096(4) 0.054(3) 0.029(2) 0.008(2) 0.013(3) -0.008(3)
B1 0.053(3) 0.040(3) 0.034(3) 0.005(2) -0.004(2) 0.007(2)
B3 0.057(4) 0.032(3) 0.035(3) -0.008(2) 0.000(2) -0.002(2)
B2 0.048(3) 0.035(3) 0.051(3) -0.003(2) 0.010(2) 0.006(2)
Cl1B 0.0777(11) 0.0851(11) 0.0661(9) 0.0215(8) 0.0040(8) 0.0144(8)
Cl3B 0.0626(13) 0.0629(13) 0.450(6) 0.003(2) 0.012(2) -0.0041(10)
C14 0.049(2) 0.054(2) 0.037(2) 0.0121(19) 0.0091(19) -0.0044(18)
Cl1A 0.0777(11) 0.0851(11) 0.0661(9) 0.0215(8) 0.0040(8) 0.0144(8)
C14A 0.049(2) 0.054(2) 0.037(2) 0.0121(19) 0.0091(19) -0.0044(18)
Cl3A 0.0626(13) 0.0629(13) 0.450(6) 0.003(2) 0.012(2) -0.0041(10)

loop_
_atom_type_symbol
_atom_type_description
_atom_type_scat_dispersion_real
_atom_type_scat_dispersion_imag
_atom_type_scat_source
C C 0.0033 0.0016 'International Tables Vol C Tables 4.2.6.8 and 6.1.1.4'
H H 0.0000 0.0000 'International Tables Vol C Tables 4.2.6.8 and 6.1.1.4'
B B 0.0013 0.0007 'International Tables Vol C Tables 4.2.6.8 and 6.1.1.4'
Cl Cl 0.1484 0.1585 'International Tables Vol C Tables 4.2.6.8 and 6.1.1.4'
N N 0.0061 0.0033 'International Tables Vol C Tables 4.2.6.8 and 6.1.1.4'
O O 0.0106 0.0060 'International Tables Vol C Tables 4.2.6.8 and 6.1.1.4'
P P 0.1023 0.0942 'International Tables Vol C Tables 4.2.6.8 and 6.1.1.4'

loop_
_geom_angle_atom_site_label_1
_geom_angle_atom_site_label_2
_geom_angle_atom_site_label_3
_geom_angle
_geom_angle_site_symmetry_1
_geom_angle_site_symmetry_3
_geom_angle_publ_flag
O1 P1 P2 117.23(11) . 3_666 ?
O1 P1 N1 106.73(15) . . ?
O1 P1 N2 107.12(16) . . ?
O1 P1 B1 113.5(2) . . ?
N1 P1 P2 42.28(11) . 3_666 ?
N1 P1 N2 84.12(16) . . ?
N1 P1 B1 121.1(2) . . ?
N2 P1 P2 42.17(12) . 3_666 ?
N2 P1 B1 120.2(2) . . ?
B1 P1 P2 129.25(18) . 3_666 ?
O2 P2 P1 121.97(11) . 3_666 ?
O2 P2 N1 110.61(15) . 3_666 ?
O2 P2 N2 110.23(16) . 3_666 ?
O2 P2 B3 107.3(2) . . ?
N1 P2 P1 41.90(11) 3_666 3_666 ?
N1 P2 B3 122.2(2) 3_666 . ?
N2 P2 P1 41.89(12) 3_666 3_666 ?
N2 P2 N1 83.46(16) 3_666 3_666 ?
N2 P2 B3 121.3(2) 3_666 . ?
B3 P2 P1 130.72(19) . 3_666 ?
C13 O2 P2 125.0(2) . . ?
C9 O1 P1 120.6(2) . . ?
C10 N3 C11 107.7(3) . . ?
C10 N3 C12 105.0(3) . . ?
C10 N3 B2 111.5(3) . . ?
C11 N3 B2 113.2(3) . . ?
C12 N3 C11 109.9(3) . . ?
C12 N3 B2 109.3(3) . . ?
P1 N1 P2 95.82(17) . 3_666 ?
C4 N1 P1 128.6(3) . . ?
C4 N1 P2 131.0(3) . 3_666 ?
P1 N2 P2 95.94(18) . 3_666 ?
C5 N2 P1 130.7(3) . . ?
C5 N2 P2 131.0(3) . 3_666 ?
N3 C10 H10A 107.9 . . ?
N3 C10 H10B 107.9 . . ?
H10A C10 H10B 107.2 . . ?
C9 C10 N3 117.7(4) . . ?
C9 C10 H10A 107.9 . . ?
C9 C10 H10B 107.9 . . ?
N1 C4 C2 108.8(3) . . ?
N1 C4 C1 107.5(3) . . ?
N1 C4 C3 110.9(3) . . ?
C2 C4 C1 109.9(4) . . ?
C2 C4 C3 108.9(4) . . ?
C1 C4 C3 110.8(4) . . ?
N3 C11 H11A 108.1 . . ?
N3 C11 H11B 108.1 . . ?
H11A C11 H11B 107.3 . . ?
C13 C11 N3 116.6(3) . . ?
C13 C11 H11A 108.1 . . ?
C13 C11 H11B 108.1 . . ?
O2 C13 C11 113.2(3) . . ?
O2 C13 H13A 108.9 . . ?
O2 C13 H13B 108.9 . . ?
C11 C13 H13A 108.9 . . ?
C11 C13 H13B 108.9 . . ?
H13A C13 H13B 107.7 . . ?
O1 C9 C10 111.4(3) . . ?
O1 C9 H9A 109.4 . . ?
O1 C9 H9B 109.4 . . ?
C10 C9 H9A 109.4 . . ?
C10 C9 H9B 109.4 . . ?
H9A C9 H9B 108.0 . . ?
N2 C5 C8 107.5(4) . . ?
N2 C5 C6 108.7(4) . . ?
N2 C5 C7 108.8(4) . . ?
C8 C5 C7 110.1(4) . . ?
C6 C5 C8 109.5(4) . . ?
C6 C5 C7 112.1(4) . . ?
C4 C2 H2A 109.5 . . ?
C4 C2 H2B 109.5 . . ?
C4 C2 H2C 109.5 . . ?
H2A C2 H2B 109.5 . . ?
H2A C2 H2C 109.5 . . ?
H2B C2 H2C 109.5 . . ?
N3 C12 H12A 109.5 . . ?
N3 C12 H12B 109.5 . . ?
N3 C12 H12C 109.5 . . ?
H12A C12 H12B 109.5 . . ?
H12A C12 H12C 109.5 . . ?
H12B C12 H12C 109.5 . . ?
C5 C8 H8A 109.5 . . ?
C5 C8 H8B 109.5 . . ?
C5 C8 H8C 109.5 . . ?
H8A C8 H8B 109.5 . . ?
H8A C8 H8C 109.5 . . ?
H8B C8 H8C 109.5 . . ?
C4 C1 H1A 109.5 . . ?
C4 C1 H1B 109.5 . . ?
C4 C1 H1C 109.5 . . ?
H1A C1 H1B 109.5 . . ?
H1A C1 H1C 109.5 . . ?
H1B C1 H1C 109.5 . . ?
C5 C6 H6A 109.5 . . ?
C5 C6 H6B 109.5 . . ?
C5 C6 H6C 109.5 . . ?
H6A C6 H6B 109.5 . . ?
H6A C6 H6C 109.5 . . ?
H6B C6 H6C 109.5 . . ?
C4 C3 H3A 109.5 . . ?
C4 C3 H3B 109.5 . . ?
C4 C3 H3C 109.5 . . ?
H3A C3 H3B 109.5 . . ?
H3A C3 H3C 109.5 . . ?
H3B C3 H3C 109.5 . . ?
C5 C7 H7A 109.5 . . ?
C5 C7 H7B 109.5 . . ?
C5 C7 H7C 109.5 . . ?
H7A C7 H7B 109.5 . . ?
H7A C7 H7C 109.5 . . ?
H7B C7 H7C 109.5 . . ?
P1 B1 H1D 105(3) . . ?
P1 B1 H1E 109(2) . . ?
P1 B1 H1F 106(2) . . ?
H1D B1 H1E 109(3) . . ?
H1D B1 H1F 110(3) . . ?
H1E B1 H1F 117(3) . . ?
P2 B3 H3D 100(2) . . ?
P2 B3 H3E 112(3) . . ?
P2 B3 H3F 105(3) . . ?
H3D B3 H3E 112(4) . . ?
H3D B3 H3F 119(4) . . ?
H3E B3 H3F 108(4) . . ?
N3 B2 H2D 103(2) . . ?
N3 B2 H2E 103(2) . . ?
N3 B2 H2F 102(2) . . ?
H2D B2 H2E 112(3) . . ?
H2D B2 H2F 117(4) . . ?
H2E B2 H2F 117(4) . . ?
Cl1B C14 H14A 109.7 . . ?
Cl1B C14 H14B 109.7 . . ?
Cl3B C14 Cl1B 109.7(7) . . ?
Cl3B C14 H14A 109.7 . . ?
Cl3B C14 H14B 109.7 . . ?
H14A C14 H14B 108.2 . . ?
Cl1A C14A H14C 109.2 . . ?
Cl1A C14A H14D 109.2 . . ?
Cl1A C14A Cl3A 112.3(6) . . ?
H14C C14A H14D 107.9 . . ?
Cl3A C14A H14C 109.2 . . ?
Cl3A C14A H14D 109.2 . . ?

loop_
_geom_bond_atom_site_label_1
_geom_bond_atom_site_label_2
_geom_bond_distance
_geom_bond_site_symmetry_2
_geom_bond_publ_flag
P1 P2 2.4989(14) 3_666 ?
P1 O1 1.595(3) . ?
P1 N1 1.677(3) . ?
P1 N2 1.677(3) . ?
P1 B1 1.896(5) . ?
P2 P1 2.4989(14) 3_666 ?
P2 O2 1.584(3) . ?
P2 N1 1.690(3) 3_666 ?
P2 N2 1.687(3) 3_666 ?
P2 B3 1.879(5) . ?
O2 C13 1.448(5) . ?
O1 C9 1.464(5) . ?
N3 C10 1.504(5) . ?
N3 C11 1.507(5) . ?
N3 C12 1.504(5) . ?
N3 B2 1.634(7) . ?
N1 P2 1.690(3) 3_666 ?
N1 C4 1.498(5) . ?
N2 P2 1.687(3) 3_666 ?
N2 C5 1.499(5) . ?
C10 H10A 0.9700 . ?
C10 H10B 0.9700 . ?
C10 C9 1.501(6) . ?
C4 C2 1.519(6) . ?
C4 C1 1.524(6) . ?
C4 C3 1.528(6) . ?
C11 H11A 0.9700 . ?
C11 H11B 0.9700 . ?
C11 C13 1.504(6) . ?
C13 H13A 0.9700 . ?
C13 H13B 0.9700 . ?
C9 H9A 0.9700 . ?
C9 H9B 0.9700 . ?
C5 C8 1.523(7) . ?
C5 C6 1.519(7) . ?
C5 C7 1.530(7) . ?
C2 H2A 0.9600 . ?
C2 H2B 0.9600 . ?
C2 H2C 0.9600 . ?
C12 H12A 0.9600 . ?
C12 H12B 0.9600 . ?
C12 H12C 0.9600 . ?
C8 H8A 0.9600 . ?
C8 H8B 0.9600 . ?
C8 H8C 0.9600 . ?
C1 H1A 0.9600 . ?
C1 H1B 0.9600 . ?
C1 H1C 0.9600 . ?
C6 H6A 0.9600 . ?
C6 H6B 0.9600 . ?
C6 H6C 0.9600 . ?
C3 H3A 0.9600 . ?
C3 H3B 0.9600 . ?
C3 H3C 0.9600 . ?
C7 H7A 0.9600 . ?
C7 H7B 0.9600 . ?
C7 H7C 0.9600 . ?
B1 H1D 1.08(5) . ?
B1 H1E 1.21(5) . ?
B1 H1F 1.13(5) . ?
B3 H3D 1.12(5) . ?
B3 H3E 1.01(6) . ?
B3 H3F 1.11(5) . ?
B2 H2D 1.08(4) . ?
B2 H2E 1.08(5) . ?
B2 H2F 1.21(6) . ?
Cl1B C14 1.925(14) . ?
Cl3B C14 1.590(13) . ?
C14 H14A 0.9700 . ?
C14 H14B 0.9700 . ?
Cl1A C14A 1.638(11) . ?
C14A H14C 0.9700 . ?
C14A H14D 0.9700 . ?
C14A Cl3A 1.828(12) . ?

loop_
_geom_torsion_atom_site_label_1
_geom_torsion_atom_site_label_2
_geom_torsion_atom_site_label_3
_geom_torsion_atom_site_label_4
_geom_torsion
_geom_torsion_site_symmetry_1
_geom_torsion_site_symmetry_2
_geom_torsion_site_symmetry_3
_geom_torsion_site_symmetry_4
_geom_torsion_publ_flag
P1 P2 O2 C13 5.3(4) 3_666 . . . ?
P1 O1 C9 C10 -167.6(3) . . . . ?
P1 N1 C4 C2 -168.7(3) . . . . ?
P1 N1 C4 C1 -49.7(5) . . . . ?
P1 N1 C4 C3 71.5(5) . . . . ?
P1 N2 C5 C8 38.2(5) . . . . ?
P1 N2 C5 C6 156.7(4) . . . . ?
P1 N2 C5 C7 -80.9(5) . . . . ?
P2 P1 O1 C9 174.4(3) 3_666 . . . ?
P2 P1 N1 C4 -157.8(4) 3_666 . . . ?
P2 P1 N2 C5 163.8(4) 3_666 . . . ?
P2 O2 C13 C11 -117.1(3) . . . . ?
P2 N1 C4 C2 41.2(5) 3_666 . . . ?
P2 N1 C4 C1 160.2(3) 3_666 . . . ?
P2 N1 C4 C3 -78.5(5) 3_666 . . . ?
P2 N2 C5 C8 -163.4(3) 3_666 . . . ?
P2 N2 C5 C6 -44.9(5) 3_666 . . . ?
P2 N2 C5 C7 77.5(5) 3_666 . . . ?
O1 P1 N1 P2 -112.31(16) . . . 3_666 ?
O1 P1 N1 C4 89.9(3) . . . . ?
O1 P1 N2 P2 111.91(16) . . . 3_666 ?
O1 P1 N2 C5 -84.3(4) . . . . ?
N3 C10 C9 O1 -76.2(5) . . . . ?
N3 C11 C13 O2 -68.1(5) . . . . ?
N1 P1 O1 C9 -141.2(3) . . . . ?
N1 P1 N2 P2 6.18(16) . . . 3_666 ?
N1 P1 N2 C5 170.0(4) . . . . ?
N1 P2 O2 C13 50.6(3) 3_666 . . . ?
N2 P1 O1 C9 129.9(3) . . . . ?
N2 P1 N1 P2 -6.17(16) . . . 3_666 ?
N2 P1 N1 C4 -163.9(3) . . . . ?
N2 P2 O2 C13 -39.9(3) 3_666 . . . ?
C10 N3 C11 C13 -173.7(3) . . . . ?
C11 N3 C10 C9 76.8(4) . . . . ?
C12 N3 C10 C9 -166.1(4) . . . . ?
C12 N3 C11 C13 72.4(5) . . . . ?
B1 P1 O1 C9 -5.2(4) . . . . ?
B1 P1 N1 P2 115.8(2) . . . 3_666 ?
B1 P1 N1 C4 -42.0(4) . . . . ?
B1 P1 N2 P2 -116.6(2) . . . 3_666 ?
B1 P1 N2 C5 47.2(4) . . . . ?
B3 P2 O2 C13 -173.9(3) . . . . ?
B2 N3 C10 C9 -47.9(5) . . . . ?
B2 N3 C11 C13 -50.0(5) . . . . ?

loop_
_smtbx_masks_void_nr
_smtbx_masks_void_average_x
_smtbx_masks_void_average_y
_smtbx_masks_void_average_z
_smtbx_masks_void_volume
_smtbx_masks_void_count_electrons
_smtbx_masks_void_content
1 0.000 0.500 0.000 116.0 38.2 ?
2 0.500 0.000 0.500 116.0 38.2 ?
